data_2013387
loop_
_publ_author_name
'Starova, Galina Leonidovna'
'Egorov, Maxim Sergeevitch'
'Vasiljeva, Evgenija Sergeevna'
'Shavva, Alexandr Grigorievitch'

_publ_section_title
;
 17\b-Ethoxy-3-methoxy-8-isoestra-1,3,5(10)-triene
;
_journal_issue 8
_journal_name_full 'Acta Crystallographica Section C'
_journal_page_first o451
_journal_page_last o453
_journal_paper_doi 10.1107/S0108270103013775
_journal_volume 59
_journal_year 2003
_chemical_formula_iupac 'C21 H30 O2'
_chemical_formula_moiety 'C21 H30 O2'
_chemical_formula_sum 'C21 H30 O2'
_chemical_formula_weight 314.45
_chemical_name_systematic
;
17\b-Ethoxy-3-methoxy-8-isoestra-1,3,5(10)-triene
;
_space_group_IT_number 14
_symmetry_cell_setting monoclinic
_symmetry_space_group_name_Hall '-P 2yn'
_symmetry_space_group_name_H-M 'P 1 21/n 1'
_atom_sites_solution_hydrogens geom
_atom_sites_solution_primary direct
_atom_sites_solution_secondary difmap
_cell_angle_alpha 90.00
_cell_angle_beta 112.43
_cell_angle_gamma 90.00
_cell_formula_units_Z 4
_cell_length_a 14.316(2)
_cell_length_b 7.7313(11)
_cell_length_c 17.678(3)
_cell_measurement_reflns_used 162
_cell_measurement_temperature 293(2)
_cell_measurement_theta_max 28
_cell_measurement_theta_min 3
_cell_volume 1808.6(5)
_computing_cell_refinement 'SAINT (Bruker, 1997)'
_computing_data_collection 'SMART (Bruker, 1997)'
_computing_data_reduction 'SHELXTL (Bruker, 1997)'
_computing_molecular_graphics 'ORTEP-3 for Windows (Farrugia, 1997).'
_computing_structure_refinement
;
SHELXL97 (Sheldrick, 1997) and CSD (Acselrud et al., 1989)
;
_computing_structure_solution 'SHELXS97 (Sheldrick, 1997)'
_diffrn_ambient_temperature 293(2)
_diffrn_measured_fraction_theta_full 0.874
_diffrn_measured_fraction_theta_max 0.874
_diffrn_measurement_device_type 'Bruker CCD area detector'
_diffrn_measurement_method '\f and \w scans'
_diffrn_radiation_monochromator graphite
_diffrn_radiation_source 'fine-focus sealed tube'
_diffrn_radiation_type MoK\a
_diffrn_radiation_wavelength 0.71073
_diffrn_reflns_av_R_equivalents 0.0892
_diffrn_reflns_av_sigmaI/netI 0.1792
_diffrn_reflns_limit_h_max 18
_diffrn_reflns_limit_h_min -15
_diffrn_reflns_limit_k_max 10
_diffrn_reflns_limit_k_min -10
_diffrn_reflns_limit_l_max 17
_diffrn_reflns_limit_l_min -23
_diffrn_reflns_number 10591
_diffrn_reflns_theta_full 28.35
_diffrn_reflns_theta_max 28.35
_diffrn_reflns_theta_min 2.32
_exptl_absorpt_coefficient_mu 0.072
_exptl_absorpt_correction_type none
_exptl_crystal_colour colorless
_exptl_crystal_density_diffrn 1.155
_exptl_crystal_density_method 'not measured'
_exptl_crystal_description plate
_exptl_crystal_F_000 688
_exptl_crystal_size_max 0.32
_exptl_crystal_size_mid 0.28
_exptl_crystal_size_min 0.08
_refine_diff_density_max 0.137
_refine_diff_density_min -0.136
_refine_ls_extinction_coef 0.0122(12)
_refine_ls_extinction_expression Fc^*^=kFc[1+0.001xFc^2^\l^3^/sin(2\q)]^-1/4^
_refine_ls_extinction_method SHELXL97
_refine_ls_goodness_of_fit_ref 0.759
_refine_ls_hydrogen_treatment constr
_refine_ls_matrix_type full
_refine_ls_number_parameters 209
_refine_ls_number_reflns 4239
_refine_ls_number_restraints 0
_refine_ls_restrained_S_all 0.759
_refine_ls_R_factor_all 0.1961
_refine_ls_R_factor_gt 0.0463
_refine_ls_shift/su_max 0.002
_refine_ls_shift/su_mean 0.000
_refine_ls_structure_factor_coef Fsqd
_refine_ls_weighting_details 'w=1/[\s^2^(Fo^2^)+(0.0288P)^2^] where P=(Fo^2^+2Fc^2^)/3'
_refine_ls_weighting_scheme calc
_refine_ls_wR_factor_gt 0.0728
_refine_ls_wR_factor_ref 0.0958
_reflns_number_gt 1359
_reflns_number_total 4239
_reflns_threshold_expression I>2\s(I)
_cod_data_source_file av1142.cif
_cod_data_source_block I
_cod_depositor_comments
;
The following automatic conversions were performed:

'_refine_ls_weighting_scheme' value 'calc
w=1/[\s^2^(Fo^2^)+(0.0288P)^2^] where P=(Fo^2^+2Fc^2^)/3' was changed
to 'calc'. New tag '_refine_ls_weighting_details' was created. The
value of the new tag was set to 'w=1/[\s^2^(Fo^2^)+(0.0288P)^2^]
where P=(Fo^2^+2Fc^2^)/3'.

Automatic conversion script
Id: cif_fix_values 3143 2015-03-26 13:38:13Z robertas 
;
_cod_original_cell_volume 1808.7(4)
_cod_original_sg_symbol_H-M 'P 21/n'
_cod_database_code 2013387
_cod_database_fobs_code 2013387

loop_
_symmetry_equiv_pos_as_xyz
'x, y, z'
'-x+1/2, y+1/2, -z+1/2'
'-x, -y, -z'
'x-1/2, -y-1/2, z-1/2'

loop_
_atom_site_label
_atom_site_fract_x
_atom_site_fract_y
_atom_site_fract_z
_atom_site_U_iso_or_equiv
_atom_site_adp_type
_atom_site_calc_flag
_atom_site_refinement_flags
_atom_site_occupancy
_atom_site_disorder_assembly
_atom_site_disorder_group
_atom_site_type_symbol
O1 0.79069(10) -0.0049(2) 0.59144(9) 0.0772(5) Uani d . 1 . . O
O2 1.04891(10) 0.66533(18) 0.16320(8) 0.0657(4) Uani d . 1 . . O
C1 0.80640(14) 0.3510(3) 0.45792(13) 0.0581(6) Uani d . 1 . . C
H1 0.7929 0.4713 0.4495 0.070 Uiso calc R 1 . . H
C2 0.78810(14) 0.2691(3) 0.52059(13) 0.0607(6) Uani d . 1 . . C
H2 0.7630 0.3323 0.5549 0.073 Uiso calc R 1 . . H
C3 0.80713(14) 0.0932(3) 0.53230(13) 0.0554(6) Uani d . 1 . . C
C3A 0.75918(17) 0.0810(3) 0.64811(14) 0.0942(8) Uani d . 1 . . C
H3 0.8132 0.1577 0.6824 0.113 Uiso calc R 1 . . H
H4 0.7439 -0.0045 0.6827 0.113 Uiso calc R 1 . . H
H5 0.6985 0.1494 0.6185 0.113 Uiso calc R 1 . . H
C4 0.84419(13) 0.0049(3) 0.48235(13) 0.0530(6) Uani d . 1 . . C
H6 0.8574 -0.1154 0.4909 0.064 Uiso calc R 1 . . H
C5 0.86288(13) 0.0866(3) 0.41974(12) 0.0448(5) Uani d . 1 . . C
C6 0.90126(14) -0.0190(2) 0.36583(12) 0.0505(5) Uani d . 1 . . C
H7 0.8453 -0.0909 0.3288 0.061 Uiso calc R 1 . . H
H8 0.9548 -0.0981 0.4006 0.061 Uiso calc R 1 . . H
C7 0.94344(13) 0.0902(2) 0.31472(11) 0.0506(5) Uani d . 1 . . C
H9 0.9533 0.0172 0.2724 0.061 Uiso calc R 1 . . H
H10 1.0099 0.1381 0.3501 0.061 Uiso calc R 1 . . H
C8 0.87094(13) 0.2379(2) 0.27381(11) 0.0451(5) Uani d . 1 . . C
H12 0.8029 0.1841 0.2454 0.054 Uiso calc R 1 . . H
C9 0.86101(13) 0.3611(2) 0.33898(11) 0.0463(5) Uani d . 1 . . C
H11 0.7994 0.4332 0.3110 0.056 Uiso calc R 1 . . H
C10 0.84386(13) 0.2630(3) 0.40685(12) 0.0451(5) Uani d . 1 . . C
C11 0.95081(14) 0.4862(2) 0.37190(11) 0.0545(6) Uani d . 1 . . C
H13 0.9395 0.5671 0.4109 0.065 Uiso calc R 1 . . H
H14 1.0129 0.4193 0.4021 0.065 Uiso calc R 1 . . H
C12 0.96677(14) 0.5905(2) 0.30406(11) 0.0537(6) Uani d . 1 . . C
H15 0.9075 0.6660 0.2770 0.064 Uiso calc R 1 . . H
H16 1.0270 0.6653 0.3284 0.064 Uiso calc R 1 . . H
C13 0.98114(13) 0.4723(2) 0.24086(11) 0.0436(5) Uani d . 1 . . C
C14 0.89156(13) 0.3463(2) 0.20971(11) 0.0466(5) Uani d . 1 . . C
H17 0.8310 0.4230 0.1867 0.056 Uiso calc R 1 . . H
C15 0.90091(15) 0.2628(3) 0.13428(12) 0.0641(6) Uani d . 1 . . C
H18 0.8341 0.2245 0.0948 0.077 Uiso calc R 1 . . H
H19 0.9472 0.1623 0.1499 0.077 Uiso calc R 1 . . H
C16 0.94432(15) 0.4092(3) 0.09776(12) 0.0652(6) Uani d . 1 . . C
H20 1.0074 0.3713 0.0921 0.078 Uiso calc R 1 . . H
H21 0.8950 0.4438 0.0432 0.078 Uiso calc R 1 . . H
C17 0.96527(14) 0.5600(3) 0.15874(12) 0.0545(6) Uani d . 1 . . C
H22 0.9035 0.6343 0.1425 0.065 Uiso calc R 1 . . H
C18 1.08614(12) 0.3885(2) 0.27522(11) 0.0588(6) Uani d . 1 . . C
H23 1.1380 0.4790 0.2912 0.071 Uiso calc R 1 . . H
H24 1.0947 0.3148 0.2333 0.071 Uiso calc R 1 . . H
H25 1.0928 0.3183 0.3231 0.071 Uiso calc R 1 . . H
C20 1.02588(17) 0.7827(3) 0.09849(14) 0.0836(8) Uani d . 1 . . C
H26 0.9698 0.8585 0.0977 0.100 Uiso calc R 1 . . H
H27 1.0033 0.7187 0.0461 0.100 Uiso calc R 1 . . H
C21 1.11534(18) 0.8909(3) 0.10660(14) 0.0998(9) Uani d . 1 . . C
H28 1.1300 0.9702 0.1529 0.120 Uiso calc R 1 . . H
H29 1.1010 0.9577 0.0563 0.120 Uiso calc R 1 . . H
H30 1.1739 0.8160 0.1159 0.120 Uiso calc R 1 . . H

loop_
_atom_site_aniso_label
_atom_site_aniso_U_11
_atom_site_aniso_U_22
_atom_site_aniso_U_33
_atom_site_aniso_U_12
_atom_site_aniso_U_13
_atom_site_aniso_U_23
O1 0.0836(11) 0.0884(12) 0.0685(10) 0.0002(9) 0.0392(9) 0.0105(10)
O2 0.0602(10) 0.0745(11) 0.0639(10) -0.0028(8) 0.0253(8) 0.0176(9)
C1 0.0626(15) 0.0520(15) 0.0644(15) 0.0058(11) 0.0293(12) 0.0007(13)
C2 0.0562(14) 0.0684(17) 0.0638(16) 0.0042(12) 0.0301(12) -0.0083(14)
C3 0.0425(13) 0.0721(17) 0.0486(14) -0.0081(12) 0.0141(11) 0.0062(14)
C3A 0.104(2) 0.116(2) 0.0816(19) -0.0161(16) 0.0566(16) 0.0009(17)
C4 0.0477(13) 0.0497(14) 0.0589(14) 0.0005(10) 0.0174(11) 0.0002(13)
C5 0.0374(12) 0.0458(13) 0.0477(13) -0.0036(10) 0.0125(10) -0.0057(11)
C6 0.0462(13) 0.0432(12) 0.0603(13) 0.0031(10) 0.0183(10) -0.0010(12)
C7 0.0536(13) 0.0419(12) 0.0577(13) 0.0034(11) 0.0229(11) -0.0073(11)
C8 0.0371(11) 0.0415(12) 0.0524(13) -0.0018(10) 0.0123(10) -0.0066(11)
C9 0.0445(12) 0.0439(13) 0.0499(13) 0.0073(10) 0.0173(10) 0.0017(11)
C10 0.0409(12) 0.0423(13) 0.0522(14) 0.0014(10) 0.0178(10) -0.0049(12)
C11 0.0709(15) 0.0420(12) 0.0533(13) -0.0066(11) 0.0267(11) -0.0116(11)
C12 0.0624(14) 0.0445(12) 0.0562(13) -0.0046(10) 0.0248(11) -0.0048(12)
C13 0.0412(12) 0.0439(12) 0.0450(13) 0.0015(10) 0.0156(9) 0.0011(11)
C14 0.0424(12) 0.0455(13) 0.0492(13) 0.0029(10) 0.0146(10) -0.0054(11)
C15 0.0676(15) 0.0712(16) 0.0502(14) -0.0077(12) 0.0188(12) -0.0154(13)
C16 0.0587(14) 0.0810(16) 0.0565(15) -0.0006(13) 0.0226(12) -0.0019(14)
C17 0.0455(13) 0.0606(15) 0.0586(15) -0.0011(11) 0.0212(10) -0.0005(12)
C18 0.0438(13) 0.0677(14) 0.0640(15) -0.0009(11) 0.0196(11) 0.0033(12)
C20 0.0902(19) 0.0872(19) 0.0737(17) -0.0040(15) 0.0314(15) 0.0130(16)
C21 0.102(2) 0.100(2) 0.097(2) -0.0279(17) 0.0363(16) 0.0271(17)

loop_
_atom_type_symbol
_atom_type_description
_atom_type_scat_dispersion_real
_atom_type_scat_dispersion_imag
_atom_type_scat_source
H H 0.0000 0.0000 'International Tables Vol C Tables 4.2.6.8 and 6.1.1.4'
O O 0.0106 0.0060 'International Tables Vol C Tables 4.2.6.8 and 6.1.1.4'
C C 0.0033 0.0016 'International Tables Vol C Tables 4.2.6.8 and 6.1.1.4'

loop_
_geom_angle_atom_site_label_1
_geom_angle_atom_site_label_2
_geom_angle_atom_site_label_3
_geom_angle
C3 O1 C3A 118.12(19)
C20 O2 C17 113.26(16)
C2 C1 C10 122.2(2)
C2 C1 H1 118.9
C10 C1 H1 118.9
C1 C2 C3 118.8(2)
C1 C2 H2 120.6
C3 C2 H2 120.6
C4 C3 O1 115.6(2)
C4 C3 C2 119.6(2)
O1 C3 C2 124.8(2)
O1 C3A H3 109.5
O1 C3A H4 109.5
H3 C3A H4 109.5
O1 C3A H5 109.5
H3 C3A H5 109.5
H4 C3A H5 109.5
C3 C4 C5 121.8(2)
C3 C4 H6 119.1
C5 C4 H6 119.1
C4 C5 C10 119.5(2)
C4 C5 C6 119.05(19)
C10 C5 C6 121.5(2)
C5 C6 C7 113.43(16)
C5 C6 H7 108.9
C7 C6 H7 108.9
C5 C6 H8 108.9
C7 C6 H8 108.9
H7 C6 H8 107.7
C6 C7 C8 110.16(15)
C6 C7 H9 109.6
C8 C7 H9 109.6
C6 C7 H10 109.6
C8 C7 H10 109.6
H9 C7 H10 108.1
C14 C8 C7 118.24(16)
C14 C8 C9 108.32(15)
C7 C8 C9 110.36(15)
C14 C8 H12 106.4
C7 C8 H12 106.4
C9 C8 H12 106.4
C10 C9 C11 112.34(15)
C10 C9 C8 111.76(17)
C11 C9 C8 111.69(15)
C10 C9 H11 106.9
C11 C9 H11 106.9
C8 C9 H11 106.9
C1 C10 C5 118.2(2)
C1 C10 C9 119.21(19)
C5 C10 C9 122.60(19)
C12 C11 C9 112.84(15)
C12 C11 H13 109.0
C9 C11 H13 109.0
C12 C11 H14 109.0
C9 C11 H14 109.0
H13 C11 H14 107.8
C13 C12 C11 111.22(16)
C13 C12 H15 109.4
C11 C12 H15 109.4
C13 C12 H16 109.4
C11 C12 H16 109.4
H15 C12 H16 108.0
C12 C13 C18 110.53(15)
C12 C13 C14 108.48(15)
C18 C13 C14 115.60(16)
C12 C13 C17 114.65(16)
C18 C13 C17 109.23(15)
C14 C13 C17 97.97(15)
C8 C14 C15 121.39(17)
C8 C14 C13 116.98(15)
C15 C14 C13 103.94(15)
C8 C14 H17 104.2
C15 C14 H17 104.2
C13 C14 H17 104.2
C14 C15 C16 103.76(15)
C14 C15 H18 111.0
C16 C15 H18 111.0
C14 C15 H19 111.0
C16 C15 H19 111.0
H18 C15 H19 109.0
C17 C16 C15 105.32(15)
C17 C16 H20 110.7
C15 C16 H20 110.7
C17 C16 H21 110.7
C15 C16 H21 110.7
H20 C16 H21 108.8
O2 C17 C16 114.02(16)
O2 C17 C13 112.40(15)
C16 C17 C13 104.27(16)
O2 C17 H22 108.7
C16 C17 H22 108.7
C13 C17 H22 108.7
C13 C18 H23 109.5
C13 C18 H24 109.5
H23 C18 H24 109.5
C13 C18 H25 109.5
H23 C18 H25 109.5
H24 C18 H25 109.5
O2 C20 C21 111.10(19)
O2 C20 H26 109.4
C21 C20 H26 109.4
O2 C20 H27 109.4
C21 C20 H27 109.4
H26 C20 H27 108.0
C20 C21 H28 109.5
C20 C21 H29 109.5
H28 C21 H29 109.5
C20 C21 H30 109.5
H28 C21 H30 109.5
H29 C21 H30 109.5

loop_
_geom_bond_atom_site_label_1
_geom_bond_atom_site_label_2
_geom_bond_site_symmetry_2
_geom_bond_distance
_geom_bond_publ_flag
O1 C3 . 1.383(2) ?
O1 C3A . 1.412(2) ?
O2 C20 . 1.398(2) ?
O2 C17 . 1.425(2) ?
C1 C2 . 1.385(3) ?
C1 C10 . 1.391(2) ?
C1 H1 . 0.9500 ?
C2 C3 . 1.387(2) ?
C2 H2 . 0.9500 ?
C3 C4 . 1.373(3) ?
C3A H3 . 0.9800 ?
C3A H4 . 0.9800 ?
C3A H5 . 0.9800 ?
C4 C5 . 1.386(2) ?
C4 H6 . 0.9500 ?
C5 C10 . 1.393(2) ?
C5 C6 . 1.509(2) ?
C6 C7 . 1.520(2) ?
C6 H7 . 0.9900 ?
C6 H8 . 0.9900 ?
C7 C8 . 1.527(2) ?
C7 H9 . 0.9900 ?
C7 H10 . 0.9900 ?
C8 C14 . 1.526(2) ?
C8 C9 . 1.543(2) ?
C8 H12 . 1.0000 ?
C9 C10 . 1.516(2) ?
C9 C11 . 1.534(2) ?
C9 H11 . 1.0000 ?
C11 C12 . 1.533(2) ?
C11 H13 . 0.9900 ?
C11 H14 . 0.9900 ?
C12 C13 . 1.517(2) ?
C12 H15 . 0.9900 ?
C12 H16 . 0.9900 ?
C13 C18 . 1.534(2) ?
C13 C14 . 1.536(2) ?
C13 C17 . 1.538(2) ?
C14 C15 . 1.532(2) ?
C14 H17 . 1.0000 ?
C15 C16 . 1.546(2) ?
C15 H18 . 0.9900 ?
C15 H19 . 0.9900 ?
C16 C17 . 1.538(2) ?
C16 H20 . 0.9900 ?
C16 H21 . 0.9900 ?
C17 H22 . 1.0000 ?
C18 H23 . 0.9800 ?
C18 H24 . 0.9800 ?
C18 H25 . 0.9800 ?
C20 C21 . 1.490(3) ?
C20 H26 . 0.9900 ?
C20 H27 . 0.9900 ?
C21 H28 . 0.9800 ?
C21 H29 . 0.9800 ?
C21 H30 . 0.9800 ?

loop_
_geom_torsion_atom_site_label_1
_geom_torsion_atom_site_label_2
_geom_torsion_atom_site_label_3
_geom_torsion_atom_site_label_4
_geom_torsion
C10 C1 C2 C3 -0.5(3)
C3A O1 C3 C4 175.76(17)
C3A O1 C3 C2 -4.8(3)
C1 C2 C3 C4 0.5(3)
C1 C2 C3 O1 -178.86(17)
O1 C3 C4 C5 179.10(15)
C2 C3 C4 C5 -0.3(3)
C3 C4 C5 C10 0.1(3)
C3 C4 C5 C6 -178.55(16)
C4 C5 C6 C7 -165.38(15)
C10 C5 C6 C7 16.0(2)
C5 C6 C7 C8 -46.9(2)
C6 C7 C8 C14 -170.94(16)
C6 C7 C8 C9 63.61(19)
C14 C8 C9 C10 -178.08(14)
C7 C8 C9 C10 -47.2(2)
C14 C8 C9 C11 -51.27(19)
C7 C8 C9 C11 79.6(2)
C2 C1 C10 C5 0.2(3)
C2 C1 C10 C9 179.40(17)
C4 C5 C10 C1 0.0(3)
C6 C5 C10 C1 178.57(16)
C4 C5 C10 C9 -179.16(16)
C6 C5 C10 C9 -0.6(3)
C11 C9 C10 C1 70.9(2)
C8 C9 C10 C1 -162.69(16)
C11 C9 C10 C5 -110.02(19)
C8 C9 C10 C5 16.4(2)
C10 C9 C11 C12 -178.11(16)
C8 C9 C11 C12 55.4(2)
C9 C11 C12 C13 -56.9(2)
C11 C12 C13 C18 -73.84(19)
C11 C12 C13 C14 53.86(19)
C11 C12 C13 C17 162.18(15)
C7 C8 C14 C15 56.2(2)
C9 C8 C14 C15 -177.38(15)
C7 C8 C14 C13 -72.7(2)
C9 C8 C14 C13 53.8(2)
C12 C13 C14 C8 -55.5(2)
C18 C13 C14 C8 69.3(2)
C17 C13 C14 C8 -174.86(16)
C12 C13 C14 C15 167.76(15)
C18 C13 C14 C15 -67.5(2)
C17 C13 C14 C15 48.37(17)
C8 C14 C15 C16 -167.90(16)
C13 C14 C15 C16 -33.53(19)
C14 C15 C16 C17 4.78(19)
C20 O2 C17 C16 78.7(2)
C20 O2 C17 C13 -162.87(17)
C15 C16 C17 O2 148.46(16)
C15 C16 C17 C13 25.51(19)
C12 C13 C17 O2 76.5(2)
C18 C13 C17 O2 -48.2(2)
C14 C13 C17 O2 -168.92(15)
C12 C13 C17 C16 -159.53(15)
C18 C13 C17 C16 75.81(17)
C14 C13 C17 C16 -44.92(17)
C17 O2 C20 C21 179.31(17)
